data_4341944
loop_
_publ_author_name
'Czympiel, Lisa'
'Pfrommer, Johannes'
'Tyrra, Wieland'
'Sch\"afer, Mathias'
'Mathur, Sanjay'

_publ_section_title
;
 Ligand-Modulated Chemical and Structural Implications in Four-, Five-,
 and Six-fold Coordinated Aluminum Heteroaryl Alkenolates.
;
_journal_issue 1
_journal_name_full 'Inorganic chemistry'
_journal_page_first 25
_journal_page_last 37
_journal_paper_doi 10.1021/ic502549m
_journal_volume 54
_journal_year 2015
_chemical_formula_moiety 'C32 H28 Al2 F12 N4 O5 S4'
_chemical_formula_sum 'C32 H28 Al2 F12 N4 O5 S4'
_chemical_formula_weight 958.78
_chemical_name_systematic
;
 ?
;
_space_group_IT_number 15
_symmetry_cell_setting monoclinic
_symmetry_space_group_name_Hall '-C 2yc'
_symmetry_space_group_name_H-M 'C 1 2/c 1'
_atom_sites_solution_hydrogens geom
_atom_sites_solution_primary direct
_atom_sites_solution_secondary difmap
_audit_creation_method SHELXL-97
_cell_angle_alpha 90.00
_cell_angle_beta 108.469(13)
_cell_angle_gamma 90.00
_cell_formula_units_Z 4
_cell_length_a 10.6761(18)
_cell_length_b 26.194(6)
_cell_length_c 15.456(3)
_cell_measurement_reflns_used 13683
_cell_measurement_temperature 293(2)
_cell_measurement_theta_max 59.3
_cell_measurement_theta_min 3.1
_cell_volume 4099.6(14)
_computing_cell_refinement 'X-Area (Stoe & Cie, 2001)'
_computing_data_collection 'X-Area (Stoe & Cie, 2001)'
_computing_data_reduction 'X-Area (Stoe & Cie, 2001)'
_computing_structure_refinement 'SHELXL-97 (Sheldrick, 1997)'
_computing_structure_solution 'SHELXS-97 (Sheldrick, 1990)'
_diffrn_ambient_temperature 293(2)
_diffrn_detector_area_resol_mean 'not measured'
_diffrn_measured_fraction_theta_full 0.951
_diffrn_measured_fraction_theta_max 0.951
_diffrn_measurement_device_type 'IPDS II (Stoe & Cie)'
_diffrn_measurement_method '\w and \f scans'
_diffrn_radiation_monochromator graphite
_diffrn_radiation_source 'fine-focus sealed tube'
_diffrn_radiation_type MoK\a
_diffrn_radiation_wavelength 0.71073
_diffrn_reflns_av_R_equivalents 0.1814
_diffrn_reflns_av_sigmaI/netI 0.2688
_diffrn_reflns_limit_h_max 14
_diffrn_reflns_limit_h_min -13
_diffrn_reflns_limit_k_max 36
_diffrn_reflns_limit_k_min -36
_diffrn_reflns_limit_l_max 21
_diffrn_reflns_limit_l_min -20
_diffrn_reflns_number 20735
_diffrn_reflns_theta_full 29.64
_diffrn_reflns_theta_max 29.64
_diffrn_reflns_theta_min 1.55
_diffrn_standards_decay_% 'not measured'
_diffrn_standards_interval_count 'not measured'
_diffrn_standards_interval_time 'not measured'
_diffrn_standards_number 'not measured'
_exptl_absorpt_coefficient_mu 0.374
_exptl_absorpt_correction_T_max 0.9737
_exptl_absorpt_correction_T_min 0.8336
_exptl_absorpt_correction_type numerical
_exptl_absorpt_process_details
;
The absorption correction (X-RED; Stoe & Cie, 2001)
was performed after optimizing the crystal shape
using X-SHAPE (Stoe & Cie, 1999).
;
_exptl_crystal_colour colourless
_exptl_crystal_density_diffrn 1.553
_exptl_crystal_density_method 'not measured'
_exptl_crystal_description plate
_exptl_crystal_F_000 1944
_exptl_crystal_size_max 0.1
_exptl_crystal_size_mid 0.07
_exptl_crystal_size_min 0.02
_refine_diff_density_max 0.253
_refine_diff_density_min -0.237
_refine_diff_density_rms 0.048
_refine_ls_extinction_coef 0.00024(4)
_refine_ls_extinction_expression Fc^*^=kFc[1+0.001xFc^2^\l^3^/sin(2\q)]^-1/4^
_refine_ls_extinction_method SHELXL
_refine_ls_goodness_of_fit_ref 0.675
_refine_ls_hydrogen_treatment constr
_refine_ls_matrix_type full
_refine_ls_number_parameters 268
_refine_ls_number_reflns 5514
_refine_ls_number_restraints 0
_refine_ls_restrained_S_all 0.675
_refine_ls_R_factor_all 0.2439
_refine_ls_R_factor_gt 0.0493
_refine_ls_shift/su_max 0.000
_refine_ls_shift/su_mean 0.000
_refine_ls_structure_factor_coef Fsqd
_refine_ls_weighting_details 'calc w=1/[\s^2^(Fo^2^)+(0.0146P)^2^+0.0000P] where P=(Fo^2^+2Fc^2^)/3'
_refine_ls_weighting_scheme calc
_refine_ls_wR_factor_gt 0.0635
_refine_ls_wR_factor_ref 0.0937
_reflns_number_gt 1303
_reflns_number_total 5514
_reflns_threshold_expression >2sigma(I)
_cod_data_source_file ic502549m_si_002.cif
_cod_data_source_block Al{DMTTFP}2O
_cod_depositor_comments 'Adding full bibliography for 4341940--4341945.cif.'
_cod_original_sg_symbol_H-M 'C 2/c'
_cod_database_code 4341944

loop_
_symmetry_equiv_pos_as_xyz
'x, y, z'
'-x, y, -z+1/2'
'x+1/2, y+1/2, z'
'-x+1/2, y+1/2, -z+1/2'
'-x, -y, -z'
'x, -y, z-1/2'
'-x+1/2, -y+1/2, -z'
'x+1/2, -y+1/2, z-1/2'

loop_
_atom_site_label
_atom_site_type_symbol
_atom_site_fract_x
_atom_site_fract_y
_atom_site_fract_z
_atom_site_U_iso_or_equiv
_atom_site_adp_type
_atom_site_occupancy
_atom_site_symmetry_multiplicity
_atom_site_calc_flag
_atom_site_refinement_flags
S1 S 0.36142(13) 0.18188(4) 0.12794(10) 0.0598(4) Uani 1 1 d .
S2 S 0.39278(16) 0.52994(4) 0.10590(11) 0.0727(5) Uani 1 1 d .
Al1 Al 0.39988(13) 0.35559(5) 0.14075(10) 0.0426(4) Uani 1 1 d .
F1 F 0.5142(3) 0.34535(12) -0.1119(2) 0.0909(11) Uani 1 1 d .
F2 F 0.5602(3) 0.26697(13) -0.1059(2) 0.1043(12) Uani 1 1 d .
F3 F 0.6843(3) 0.31891(15) -0.0114(2) 0.1088(12) Uani 1 1 d .
F4 F -0.0410(3) 0.37381(17) 0.0004(3) 0.1483(19) Uani 1 1 d .
F5 F -0.0601(3) 0.44245(14) 0.0642(3) 0.1209(15) Uani 1 1 d .
F6 F -0.0134(4) 0.37460(18) 0.1390(4) 0.150(2) Uani 1 1 d .
O1 O 0.4632(3) 0.34243(10) 0.0484(2) 0.0469(8) Uani 1 1 d .
O2 O 0.2256(3) 0.36825(10) 0.1067(2) 0.0540(9) Uani 1 1 d .
O3 O 0.5000 0.35667(14) 0.2500 0.0430(11) Uani 1 2 d S
N1 N 0.3523(3) 0.27864(12) 0.1456(3) 0.0422(10) Uani 1 1 d .
N2 N 0.4314(3) 0.43339(12) 0.1211(3) 0.0451(11) Uani 1 1 d .
C1 C 0.2996(4) 0.25663(16) 0.2096(3) 0.0443(12) Uani 1 1 d .
C2 C 0.3017(5) 0.20520(18) 0.2108(3) 0.0517(13) Uani 1 1 d .
C3 C 0.2465(5) 0.28942(17) 0.2689(4) 0.0630(16) Uani 1 1 d .
H3A H 0.2549 0.3247 0.2547 0.094 Uiso 1 1 calc R
H3B H 0.2954 0.2832 0.3317 0.094 Uiso 1 1 calc R
H3C H 0.1551 0.2814 0.2583 0.094 Uiso 1 1 calc R
C4 C 0.2634(5) 0.17063(17) 0.2758(4) 0.0767(18) Uani 1 1 d .
H4A H 0.2754 0.1357 0.2613 0.115 Uiso 1 1 calc R
H4B H 0.1725 0.1763 0.2706 0.115 Uiso 1 1 calc R
H4C H 0.3179 0.1778 0.3371 0.115 Uiso 1 1 calc R
C5 C 0.3883(4) 0.24311(15) 0.0970(4) 0.0458(13) Uani 1 1 d .
C6 C 0.4486(4) 0.25288(16) 0.0278(3) 0.0518(14) Uani 1 1 d .
H6 H 0.4647 0.2257 -0.0059 0.062 Uiso 1 1 calc R
C7 C 0.4820(5) 0.29978(18) 0.0107(3) 0.0478(13) Uani 1 1 d .
C8 C 0.5594(6) 0.3073(2) -0.0539(4) 0.0641(16) Uani 1 1 d .
C9 C 0.5531(5) 0.45685(15) 0.1322(3) 0.0474(13) Uani 1 1 d .
C10 C 0.5490(5) 0.50897(15) 0.1253(4) 0.0605(15) Uani 1 1 d .
C11 C 0.6736(5) 0.42432(15) 0.1487(4) 0.0627(16) Uani 1 1 d .
H11A H 0.6501 0.3891 0.1506 0.094 Uiso 1 1 calc R
H11B H 0.7375 0.4337 0.2057 0.094 Uiso 1 1 calc R
H11C H 0.7107 0.4294 0.1003 0.094 Uiso 1 1 calc R
C12 C 0.6620(5) 0.54467(18) 0.1331(4) 0.086(2) Uani 1 1 d .
H12A H 0.6305 0.5792 0.1265 0.129 Uiso 1 1 calc R
H12B H 0.7002 0.5371 0.0861 0.129 Uiso 1 1 calc R
H12C H 0.7277 0.5405 0.1917 0.129 Uiso 1 1 calc R
C13 C 0.3370(5) 0.46843(16) 0.1064(3) 0.0540(15) Uani 1 1 d .
C14 C 0.2012(5) 0.45774(16) 0.0923(4) 0.0575(15) Uani 1 1 d .
H14 H 0.1419 0.4848 0.0824 0.069 Uiso 1 1 calc R
C15 C 0.1556(5) 0.40977(18) 0.0928(4) 0.0520(13) Uani 1 1 d .
C16 C 0.0116(6) 0.4008(2) 0.0752(5) 0.0793(19) Uani 1 1 d .

loop_
_atom_site_aniso_label
_atom_site_aniso_U_11
_atom_site_aniso_U_22
_atom_site_aniso_U_33
_atom_site_aniso_U_23
_atom_site_aniso_U_13
_atom_site_aniso_U_12
S1 0.0708(10) 0.0449(7) 0.0629(10) -0.0022(7) 0.0199(8) -0.0024(6)
S2 0.0830(11) 0.0439(8) 0.0900(13) 0.0083(8) 0.0258(10) 0.0072(7)
Al1 0.0405(8) 0.0433(7) 0.0435(9) 0.0006(7) 0.0124(7) 0.0023(7)
F1 0.112(3) 0.096(2) 0.081(2) 0.027(2) 0.052(2) 0.019(2)
F2 0.153(3) 0.080(2) 0.116(3) -0.021(2) 0.093(3) -0.006(2)
F3 0.059(2) 0.180(3) 0.096(3) -0.004(3) 0.037(2) -0.020(2)
F4 0.056(2) 0.199(4) 0.176(5) -0.070(4) 0.016(3) -0.006(2)
F5 0.063(2) 0.104(3) 0.199(5) 0.010(3) 0.044(2) 0.031(2)
F6 0.070(2) 0.203(5) 0.190(5) 0.100(4) 0.058(3) 0.024(3)
O1 0.0546(19) 0.0425(18) 0.051(2) -0.0048(15) 0.0277(18) -0.0022(14)
O2 0.0437(19) 0.0499(19) 0.067(2) 0.0062(16) 0.0153(17) 0.0086(15)
O3 0.040(2) 0.042(2) 0.043(3) 0.000 0.008(2) 0.000
N1 0.040(2) 0.046(2) 0.041(3) 0.0010(19) 0.013(2) 0.0017(18)
N2 0.043(2) 0.046(2) 0.046(3) 0.0057(19) 0.013(2) 0.0066(18)
C1 0.043(3) 0.044(3) 0.046(3) -0.003(2) 0.013(3) -0.006(2)
C2 0.059(3) 0.052(3) 0.043(3) -0.003(3) 0.014(3) -0.010(2)
C3 0.058(3) 0.070(3) 0.067(4) -0.010(3) 0.027(3) -0.005(3)
C4 0.092(4) 0.068(4) 0.069(4) 0.000(3) 0.024(4) -0.018(3)
C5 0.046(3) 0.049(3) 0.043(3) -0.005(2) 0.014(3) -0.004(2)
C6 0.059(3) 0.050(3) 0.051(4) -0.008(2) 0.023(3) 0.007(2)
C7 0.052(3) 0.048(3) 0.049(3) -0.003(2) 0.023(3) 0.003(2)
C8 0.069(4) 0.059(4) 0.072(4) -0.006(3) 0.034(4) 0.000(3)
C9 0.044(3) 0.045(3) 0.053(3) 0.004(2) 0.016(3) 0.001(2)
C10 0.073(4) 0.037(3) 0.066(4) 0.005(2) 0.015(3) -0.006(3)
C11 0.059(3) 0.061(3) 0.071(4) 0.002(3) 0.026(3) -0.014(3)
C12 0.104(5) 0.063(4) 0.091(5) 0.004(3) 0.032(4) -0.016(3)
C13 0.057(3) 0.044(3) 0.061(4) 0.007(2) 0.018(3) 0.005(2)
C14 0.057(3) 0.048(3) 0.070(4) 0.003(3) 0.024(3) 0.011(2)
C15 0.043(3) 0.057(3) 0.058(4) 0.002(3) 0.018(3) 0.007(2)
C16 0.056(4) 0.088(5) 0.086(5) -0.006(4) 0.011(4) 0.013(4)

loop_
_atom_type_symbol
_atom_type_description
_atom_type_scat_dispersion_real
_atom_type_scat_dispersion_imag
_atom_type_scat_source
C C 0.0033 0.0016 'International Tables Vol C Tables 4.2.6.8 and 6.1.1.4'
H H 0.0000 0.0000 'International Tables Vol C Tables 4.2.6.8 and 6.1.1.4'
Al Al 0.0645 0.0514 'International Tables Vol C Tables 4.2.6.8 and 6.1.1.4'
F F 0.0171 0.0103 'International Tables Vol C Tables 4.2.6.8 and 6.1.1.4'
N N 0.0061 0.0033 'International Tables Vol C Tables 4.2.6.8 and 6.1.1.4'
O O 0.0106 0.0060 'International Tables Vol C Tables 4.2.6.8 and 6.1.1.4'
S S 0.1246 0.1234 'International Tables Vol C Tables 4.2.6.8 and 6.1.1.4'

loop_
_geom_angle_atom_site_label_1
_geom_angle_atom_site_label_2
_geom_angle_atom_site_label_3
_geom_angle
_geom_angle_site_symmetry_3
C2 S1 C5 90.5(2) .
C10 S2 C13 91.1(2) .
O3 Al1 O1 121.32(12) .
O3 Al1 O2 123.96(15) .
O1 Al1 O2 114.70(16) .
O3 Al1 N1 93.70(17) .
O1 Al1 N1 90.03(15) .
O2 Al1 N1 86.98(14) .
O3 Al1 N2 92.77(17) .
O1 Al1 N2 87.35(15) .
O2 Al1 N2 88.68(14) .
N1 Al1 N2 173.47(16) .
C7 O1 Al1 132.0(3) .
C15 O2 Al1 133.7(3) .
Al1 O3 Al1 178.1(3) 2_655
C5 N1 C1 111.2(4) .
C5 N1 Al1 122.7(3) .
C1 N1 Al1 125.3(3) .
C13 N2 C9 110.0(4) .
C13 N2 Al1 123.1(3) .
C9 N2 Al1 126.4(3) .
C2 C1 N1 114.2(4) .
C2 C1 C3 125.1(5) .
N1 C1 C3 120.6(4) .
C1 C2 C4 127.2(5) .
C1 C2 S1 110.8(4) .
C4 C2 S1 122.0(4) .
C1 C3 H3A 109.5 .
C1 C3 H3B 109.5 .
H3A C3 H3B 109.5 .
C1 C3 H3C 109.5 .
H3A C3 H3C 109.5 .
H3B C3 H3C 109.5 .
C2 C4 H4A 109.5 .
C2 C4 H4B 109.5 .
H4A C4 H4B 109.5 .
C2 C4 H4C 109.5 .
H4A C4 H4C 109.5 .
H4B C4 H4C 109.5 .
N1 C5 C6 125.1(4) .
N1 C5 S1 113.1(4) .
C6 C5 S1 121.7(4) .
C7 C6 C5 121.7(4) .
C7 C6 H6 119.2 .
C5 C6 H6 119.2 .
O1 C7 C6 127.9(5) .
O1 C7 C8 112.3(4) .
C6 C7 C8 119.6(5) .
F3 C8 F1 104.9(5) .
F3 C8 F2 106.5(5) .
F1 C8 F2 105.0(5) .
F3 C8 C7 112.5(5) .
F1 C8 C7 113.0(5) .
F2 C8 C7 114.1(5) .
C10 C9 N2 115.0(4) .
C10 C9 C11 125.9(4) .
N2 C9 C11 119.1(4) .
C9 C10 C12 127.6(5) .
C9 C10 S2 110.1(4) .
C12 C10 S2 122.3(3) .
C9 C11 H11A 109.5 .
C9 C11 H11B 109.5 .
H11A C11 H11B 109.5 .
C9 C11 H11C 109.5 .
H11A C11 H11C 109.5 .
H11B C11 H11C 109.5 .
C10 C12 H12A 109.5 .
C10 C12 H12B 109.5 .
H12A C12 H12B 109.5 .
C10 C12 H12C 109.5 .
H12A C12 H12C 109.5 .
H12B C12 H12C 109.5 .
N2 C13 C14 124.8(4) .
N2 C13 S2 113.8(3) .
C14 C13 S2 121.4(3) .
C15 C14 C13 122.3(4) .
C15 C14 H14 118.9 .
C13 C14 H14 118.9 .
O2 C15 C14 126.3(4) .
O2 C15 C16 113.8(4) .
C14 C15 C16 119.9(5) .
F6 C16 F5 106.6(6) .
F6 C16 F4 104.5(6) .
F5 C16 F4 105.3(6) .
F6 C16 C15 113.1(6) .
F5 C16 C15 114.7(5) .
F4 C16 C15 111.9(6) .

loop_
_geom_bond_atom_site_label_1
_geom_bond_atom_site_label_2
_geom_bond_distance
_geom_bond_site_symmetry_2
S1 C2 1.713(5) .
S1 C5 1.723(4) .
S2 C10 1.690(5) .
S2 C13 1.719(4) .
Al1 O3 1.6885(14) .
Al1 O1 1.796(3) .
Al1 O2 1.797(3) .
Al1 N1 2.086(4) .
Al1 N2 2.103(4) .
F1 C8 1.325(6) .
F2 C8 1.329(6) .
F3 C8 1.321(6) .
F4 C16 1.319(7) .
F5 C16 1.313(6) .
F6 C16 1.296(7) .
O1 C7 1.304(5) .
O2 C15 1.298(5) .
O3 Al1 1.6885(14) 2_655
N1 C5 1.327(5) .
N1 C1 1.407(6) .
N2 C13 1.329(5) .
N2 C9 1.398(5) .
C1 C2 1.347(5) .
C1 C3 1.492(6) .
C2 C4 1.503(6) .
C3 H3A 0.9600 .
C3 H3B 0.9600 .
C3 H3C 0.9600 .
C4 H4A 0.9600 .
C4 H4B 0.9600 .
C4 H4C 0.9600 .
C5 C6 1.436(6) .
C6 C7 1.329(6) .
C6 H6 0.9300 .
C7 C8 1.497(7) .
C9 C10 1.369(5) .
C9 C11 1.496(6) .
C10 C12 1.501(6) .
C11 H11A 0.9600 .
C11 H11B 0.9600 .
C11 H11C 0.9600 .
C12 H12A 0.9600 .
C12 H12B 0.9600 .
C12 H12C 0.9600 .
C13 C14 1.423(6) .
C14 C15 1.349(5) .
C14 H14 0.9300 .
C15 C16 1.493(7) .

loop_
_geom_torsion_atom_site_label_1
_geom_torsion_atom_site_label_2
_geom_torsion_atom_site_label_3
_geom_torsion_atom_site_label_4
_geom_torsion
_geom_torsion_site_symmetry_4
O3 Al1 O1 C7 87.7(4) .
O2 Al1 O1 C7 -93.4(4) .
N1 Al1 O1 C7 -6.7(4) .
N2 Al1 O1 C7 179.3(4) .
O3 Al1 O2 C15 81.7(5) .
O1 Al1 O2 C15 -97.2(5) .
N1 Al1 O2 C15 174.1(5) .
N2 Al1 O2 C15 -10.8(5) .
O1 Al1 O3 Al1 -77.62(15) 2_655
O2 Al1 O3 Al1 103.53(16) 2_655
N1 Al1 O3 Al1 14.67(11) 2_655
N2 Al1 O3 Al1 -166.20(11) 2_655
O3 Al1 N1 C5 -113.7(3) .
O1 Al1 N1 C5 7.7(3) .
O2 Al1 N1 C5 122.4(3) .
N2 Al1 N1 C5 74.0(16) .
O3 Al1 N1 C1 55.1(3) .
O1 Al1 N1 C1 176.5(3) .
O2 Al1 N1 C1 -68.8(3) .
N2 Al1 N1 C1 -117.2(15) .
O3 Al1 N2 C13 -113.9(4) .
O1 Al1 N2 C13 124.8(4) .
O2 Al1 N2 C13 10.0(4) .
N1 Al1 N2 C13 58.4(17) .
O3 Al1 N2 C9 57.9(4) .
O1 Al1 N2 C9 -63.4(4) .
O2 Al1 N2 C9 -178.2(4) .
N1 Al1 N2 C9 -129.8(15) .
C5 N1 C1 C2 2.5(5) .
Al1 N1 C1 C2 -167.4(3) .
C5 N1 C1 C3 -177.1(4) .
Al1 N1 C1 C3 13.1(6) .
N1 C1 C2 C4 174.6(4) .
C3 C1 C2 C4 -5.8(8) .
N1 C1 C2 S1 -3.2(5) .
C3 C1 C2 S1 176.4(4) .
C5 S1 C2 C1 2.3(4) .
C5 S1 C2 C4 -175.6(4) .
C1 N1 C5 C6 -178.3(4) .
Al1 N1 C5 C6 -8.1(6) .
C1 N1 C5 S1 -0.7(5) .
Al1 N1 C5 S1 169.52(19) .
C2 S1 C5 N1 -0.9(4) .
C2 S1 C5 C6 176.8(4) .
N1 C5 C6 C7 4.6(7) .
S1 C5 C6 C7 -172.8(4) .
Al1 O1 C7 C6 5.6(7) .
Al1 O1 C7 C8 -169.9(3) .
C5 C6 C7 O1 -2.6(8) .
C5 C6 C7 C8 172.6(5) .
O1 C7 C8 F3 70.2(6) .
C6 C7 C8 F3 -105.7(5) .
O1 C7 C8 F1 -48.4(6) .
C6 C7 C8 F1 135.8(5) .
O1 C7 C8 F2 -168.3(4) .
C6 C7 C8 F2 15.8(7) .
C13 N2 C9 C10 -0.2(6) .
Al1 N2 C9 C10 -172.9(3) .
C13 N2 C9 C11 -179.4(4) .
Al1 N2 C9 C11 7.9(7) .
N2 C9 C10 C12 -179.4(5) .
C11 C9 C10 C12 -0.3(9) .
N2 C9 C10 S2 0.5(6) .
C11 C9 C10 S2 179.7(4) .
C13 S2 C10 C9 -0.5(4) .
C13 S2 C10 C12 179.5(5) .
C9 N2 C13 C14 180.0(5) .
Al1 N2 C13 C14 -7.0(7) .
C9 N2 C13 S2 -0.2(5) .
Al1 N2 C13 S2 172.8(2) .
C10 S2 C13 N2 0.4(4) .
C10 S2 C13 C14 -179.7(5) .
N2 C13 C14 C15 0.1(9) .
S2 C13 C14 C15 -179.7(4) .
Al1 O2 C15 C14 7.5(8) .
Al1 O2 C15 C16 -173.2(4) .
C13 C14 C15 O2 0.8(9) .
C13 C14 C15 C16 -178.4(6) .
O2 C15 C16 F6 55.1(8) .
C14 C15 C16 F6 -125.6(6) .
O2 C15 C16 F5 177.7(5) .
C14 C15 C16 F5 -3.0(10) .
O2 C15 C16 F4 -62.5(8) .
C14 C15 C16 F4 116.8(6) .
